data_4319706
loop_
_publ_author_name
'Ned J. Hardman'
'Philip P. Power'

_publ_section_title
;
 Dimeric Gallium Oxide and Sulfide Species Stabilized by a Sterically
 Encumbered \b-Diketiminate Ligand
;
_journal_name_full 'Inorganic Chemistry'
_journal_page_first 2474
_journal_page_last 2475
_journal_paper_doi 10.1021/ic015506c
_journal_volume 40
_journal_year 2001
_chemical_formula_moiety {C29H41N2GaO}2
_chemical_formula_sum 'C58 H82 Ga2 N4 O2'
_chemical_formula_weight 1006.72
_chemical_melting_point 247.0(10)
_chemical_name_common {NacNacGaO}2
_chemical_name_systematic
; 
 ? 
;
_space_group_IT_number 14
_symmetry_cell_setting monoclinic
_symmetry_space_group_name_Hall '-P 2yn'
_symmetry_space_group_name_H-M 'P 1 21/n 1'
_atom_sites_solution_hydrogens geom
_atom_sites_solution_primary direct
_atom_sites_solution_secondary difmap
_audit_creation_method SHELXL-97
_cell_angle_alpha 90.00
_cell_angle_beta 107.2780(10)
_cell_angle_gamma 90.00
_cell_formula_units_Z 2
_cell_length_a 13.7132(7)
_cell_length_b 13.7585(7)
_cell_length_c 14.2230(7)
_cell_measurement_reflns_used 5133
_cell_measurement_temperature 90(2)
_cell_measurement_theta_max 31.26
_cell_measurement_theta_min 4.679
_cell_volume 2562.4(2)
_computing_cell_refinement 'Bruker SMART'
_computing_data_collection 'Bruker SMART'
_computing_data_reduction 'Bruker SHELXTL v. 5.10'
_computing_molecular_graphics 'XP, Bruker SHELXTL v. 5.10'
_computing_publication_material 'XCIF, Bruker SHELXTL v. 5.10'
_computing_structure_refinement 'XL, Bruker SHELXTL v. 5.10'
_computing_structure_solution 'XS, Bruker SHELXTL v. 5.10'
_diffrn_ambient_temperature 90(2)
_diffrn_measured_fraction_theta_full 0.934
_diffrn_measured_fraction_theta_max 0.934
_diffrn_measurement_device_type 'Bruker SMART 1000'
_diffrn_measurement_method /w
_diffrn_radiation_monochromator graphite
_diffrn_radiation_source 'normal-focus sealed tube'
_diffrn_radiation_type MoK\a
_diffrn_radiation_wavelength 0.71073
_diffrn_reflns_av_R_equivalents 0.0202
_diffrn_reflns_av_sigmaI/netI 0.0258
_diffrn_reflns_limit_h_max 18
_diffrn_reflns_limit_h_min -20
_diffrn_reflns_limit_k_max 19
_diffrn_reflns_limit_k_min -15
_diffrn_reflns_limit_l_max 19
_diffrn_reflns_limit_l_min -20
_diffrn_reflns_number 20044
_diffrn_reflns_theta_full 31.46
_diffrn_reflns_theta_max 31.46
_diffrn_reflns_theta_min 1.81
_diffrn_standards_decay_% <0.01
_diffrn_standards_number '50 frames remeasured'
_exptl_absorpt_coefficient_mu 1.098
_exptl_absorpt_correction_T_max 0.6380
_exptl_absorpt_correction_T_min 0.4664
_exptl_absorpt_correction_type empirical
_exptl_absorpt_process_details
;SADABS: an empirical absorption program by G. M. Sheldrick
using the method described by Blessing, R. H.; Acta Cryst.
A51, 1995, 33.
;
_exptl_crystal_colour colorless
_exptl_crystal_density_diffrn 1.305
_exptl_crystal_density_method 'not measured'
_exptl_crystal_description parallelepiped
_exptl_crystal_F_000 1072
_exptl_crystal_size_max 0.82
_exptl_crystal_size_mid 0.45
_exptl_crystal_size_min 0.45
_refine_diff_density_max 0.519
_refine_diff_density_min -0.322
_refine_diff_density_rms 0.063
_refine_ls_extinction_method none
_refine_ls_goodness_of_fit_ref 0.970
_refine_ls_hydrogen_treatment mixed
_refine_ls_matrix_type full
_refine_ls_number_parameters 308
_refine_ls_number_reflns 7947
_refine_ls_number_restraints 0
_refine_ls_restrained_S_all 0.970
_refine_ls_R_factor_all 0.0367
_refine_ls_R_factor_gt 0.0285
_refine_ls_shift/su_max 0.002
_refine_ls_shift/su_mean 0.000
_refine_ls_structure_factor_coef Fsqd
_refine_ls_weighting_details 'calc w=1/[\s^2^(Fo^2^)+(0.0465P)^2^+0.8074P] where P=(Fo^2^+2Fc^2^)/3'
_refine_ls_weighting_scheme calc
_refine_ls_wR_factor_gt 0.0736
_refine_ls_wR_factor_ref 0.0775
_reflns_number_gt 6739
_reflns_number_total 7947
_reflns_threshold_expression >2sigma(I)
_cod_data_source_file ic015506c_s1.cif
_cod_data_source_block nh07
_cod_depositor_comments
;
The following automatic conversions were performed:

'_chemical_melting_point' value '246-248' was changed to '247.0(10)'
- the average value was taken and precision was estimated.

Automatic conversion script
Id: cif_fix_values 1569 2011-02-09 13:29:24Z adriana 

The following automatic conversions were performed:

'_symmetry_cell_setting' value 'Monoclinic' changed to 'monoclinic'
according to the built-in table from CIF Core dictionary named
'cif_core.dic' version 2.4.1 from 2010-06-29.

Automatic conversion script
Id: cif_fix_values 1646 2011-03-28 12:23:43Z adriana 
;
_cod_original_sg_symbol_H-M 'P 21/n'
_cod_database_code 4319706

loop_
_symmetry_equiv_pos_as_xyz
'x, y, z'
'-x+1/2, y+1/2, -z+1/2'
'-x, -y, -z'
'x-1/2, -y-1/2, z-1/2'

loop_
_atom_site_label
_atom_site_type_symbol
_atom_site_fract_x
_atom_site_fract_y
_atom_site_fract_z
_atom_site_U_iso_or_equiv
_atom_site_adp_type
_atom_site_occupancy
_atom_site_symmetry_multiplicity
_atom_site_calc_flag
_atom_site_refinement_flags
_atom_site_disorder_assembly
_atom_site_disorder_group
Ga1 Ga 0.955341(9) 0.941690(9) 0.046160(9) 0.01076(4) Uani 1 1 d . . .
O1 O 1.08903(7) 0.96040(6) 0.04561(7) 0.01368(16) Uani 1 1 d . . .
N1 N 0.92568(8) 0.96159(8) 0.17205(8) 0.01251(19) Uani 1 1 d . . .
C1 C 0.87988(9) 0.75755(9) 0.09696(9) 0.0141(2) Uani 1 1 d . . .
N2 N 0.89414(8) 0.81039(8) 0.02300(7) 0.01302(19) Uani 1 1 d . . .
C2 C 0.89579(9) 0.79151(9) 0.19302(9) 0.0154(2) Uani 1 1 d . . .
H2A H 0.8998 0.7435 0.2420 0.018 Uiso 1 1 calc R . .
C3 C 0.90650(9) 0.88790(9) 0.22521(9) 0.0138(2) Uani 1 1 d . . .
C4 C 0.89081(10) 0.90665(10) 0.32466(10) 0.0180(2) Uani 1 1 d . . .
H4A H 0.8375 0.9559 0.3178 0.027 Uiso 1 1 calc R . .
H4B H 0.9548 0.9299 0.3708 0.027 Uiso 1 1 calc R . .
H4C H 0.8699 0.8462 0.3497 0.027 Uiso 1 1 calc R . .
C5 C 0.83821(11) 0.65509(10) 0.07930(10) 0.0202(3) Uani 1 1 d . . .
H5A H 0.8596 0.6253 0.0260 0.030 Uiso 1 1 calc R . .
H5B H 0.7635 0.6570 0.0609 0.030 Uiso 1 1 calc R . .
H5C H 0.8646 0.6167 0.1396 0.030 Uiso 1 1 calc R . .
C6 C 0.85130(9) 0.76753(9) -0.07393(9) 0.0139(2) Uani 1 1 d . . .
C7 C 0.91162(10) 0.70822(9) -0.11606(10) 0.0167(2) Uani 1 1 d . . .
C8 C 0.86096(11) 0.66111(10) -0.20439(10) 0.0206(3) Uani 1 1 d . . .
H8A H 0.8994 0.6209 -0.2346 0.025 Uiso 1 1 calc R . .
C9 C 0.75672(11) 0.67087(10) -0.24953(10) 0.0204(3) Uani 1 1 d . . .
H9A H 0.7247 0.6371 -0.3089 0.025 Uiso 1 1 calc R . .
C10 C 0.69984(10) 0.73025(10) -0.20728(9) 0.0179(2) Uani 1 1 d . . .
H10A H 0.6287 0.7378 -0.2386 0.022 Uiso 1 1 calc R . .
C11 C 0.74566(9) 0.77931(9) -0.11908(9) 0.0151(2) Uani 1 1 d . . .
C12 C 0.67888(9) 0.84274(10) -0.07545(10) 0.0173(2) Uani 1 1 d . . .
H12A H 0.7212 0.8647 -0.0088 0.021 Uiso 1 1 calc R . .
C13 C 0.58663(11) 0.78654(12) -0.06318(11) 0.0244(3) Uani 1 1 d . . .
H13A H 0.6104 0.7283 -0.0233 0.037 Uiso 1 1 calc R . .
H13B H 0.5420 0.7674 -0.1281 0.037 Uiso 1 1 calc R . .
H13C H 0.5486 0.8280 -0.0304 0.037 Uiso 1 1 calc R . .
C14 C 0.64270(12) 0.93326(11) -0.13934(12) 0.0245(3) Uani 1 1 d . . .
H14A H 0.7019 0.9731 -0.1395 0.037 Uiso 1 1 calc R . .
H14B H 0.5966 0.9712 -0.1125 0.037 Uiso 1 1 calc R . .
H14C H 0.6065 0.9133 -0.2068 0.037 Uiso 1 1 calc R . .
C15 C 1.02735(10) 0.69498(11) -0.07173(11) 0.0230(3) Uani 1 1 d . . .
H15A H 1.0591 0.7588 -0.0792 0.028 Uiso 1 1 calc R . .
C16 C 1.07241(14) 0.62057(15) -0.12627(13) 0.0376(4) Uani 1 1 d . . .
H16A H 1.1470 0.6203 -0.0989 0.056 Uiso 1 1 calc R . .
H16B H 1.0536 0.6376 -0.1963 0.056 Uiso 1 1 calc R . .
H16C H 1.0457 0.5559 -0.1187 0.056 Uiso 1 1 calc R . .
C17 C 1.06729(15) 0.6684(2) 0.03613(14) 0.0697(9) Uani 1 1 d . . .
H17A H 1.1413 0.6583 0.0541 0.105 Uiso 1 1 calc R . .
H17B H 1.0342 0.6085 0.0482 0.105 Uiso 1 1 calc R . .
H17C H 1.0523 0.7211 0.0760 0.105 Uiso 1 1 calc R . .
C18 C 0.92128(9) 1.05728(9) 0.21241(9) 0.0135(2) Uani 1 1 d . . .
C19 C 0.83116(10) 1.11173(10) 0.17614(10) 0.0163(2) Uani 1 1 d . . .
C20 C 0.82238(11) 1.19758(11) 0.22521(11) 0.0233(3) Uani 1 1 d . . .
H20A H 0.7617 1.2351 0.2029 0.028 Uiso 1 1 calc R . .
C21 C 0.90020(12) 1.22924(11) 0.30563(12) 0.0279(3) Uani 1 1 d . . .
H21A H 0.8918 1.2870 0.3390 0.034 Uiso 1 1 calc R . .
C22 C 0.99045(11) 1.17681(11) 0.33770(11) 0.0230(3) Uani 1 1 d . . .
H22A H 1.0446 1.2005 0.3913 0.028 Uiso 1 1 calc R . .
C23 C 1.00284(10) 1.08973(9) 0.29219(9) 0.0155(2) Uani 1 1 d . . .
C24 C 1.10181(10) 1.03256(9) 0.32940(9) 0.0155(2) Uani 1 1 d . . .
H24A H 1.0869 0.9634 0.3086 0.019 Uiso 1 1 calc R . .
C25 C 1.14647(11) 1.03425(12) 0.44165(10) 0.0233(3) Uani 1 1 d . . .
H25A H 1.0948 1.0117 0.4717 0.035 Uiso 1 1 calc R . .
H25B H 1.1670 1.1007 0.4635 0.035 Uiso 1 1 calc R . .
H25C H 1.2062 0.9914 0.4616 0.035 Uiso 1 1 calc R . .
C26 C 1.18019(11) 1.07118(10) 0.28104(11) 0.0210(3) Uani 1 1 d . . .
H26A H 1.1541 1.0623 0.2096 0.032 Uiso 1 1 calc R . .
H26B H 1.2445 1.0355 0.3066 0.032 Uiso 1 1 calc R . .
H26C H 1.1921 1.1405 0.2961 0.032 Uiso 1 1 calc R . .
C27 C 0.74291(10) 1.07724(10) 0.08972(10) 0.0181(2) Uani 1 1 d . . .
H27A H 0.7709 1.0289 0.0520 0.022 Uiso 1 1 calc R . .
C28 C 0.66205(12) 1.02522(13) 0.12604(12) 0.0290(3) Uani 1 1 d . . .
H28A H 0.6931 0.9692 0.1664 0.044 Uiso 1 1 calc R . .
H28B H 0.6064 1.0030 0.0694 0.044 Uiso 1 1 calc R . .
H28C H 0.6350 1.0702 0.1655 0.044 Uiso 1 1 calc R . .
C29 C 0.69499(12) 1.15993(11) 0.01923(11) 0.0266(3) Uani 1 1 d . . .
H29A H 0.7480 1.1925 -0.0026 0.040 Uiso 1 1 calc R . .
H29B H 0.6634 1.2068 0.0532 0.040 Uiso 1 1 calc R . .
H29C H 0.6429 1.1335 -0.0380 0.040 Uiso 1 1 calc R . .

loop_
_atom_site_aniso_label
_atom_site_aniso_U_11
_atom_site_aniso_U_22
_atom_site_aniso_U_33
_atom_site_aniso_U_23
_atom_site_aniso_U_13
_atom_site_aniso_U_12
Ga1 0.01039(6) 0.01120(7) 0.01060(7) -0.00048(5) 0.00296(4) -0.00080(4)
O1 0.0109(4) 0.0152(4) 0.0144(4) 0.0020(3) 0.0031(3) 0.0001(3)
N1 0.0125(4) 0.0128(5) 0.0123(4) -0.0007(4) 0.0037(4) -0.0005(4)
C1 0.0126(5) 0.0128(5) 0.0155(5) 0.0007(4) 0.0021(4) -0.0003(4)
N2 0.0129(4) 0.0131(5) 0.0124(4) -0.0014(4) 0.0027(4) -0.0014(4)
C2 0.0173(5) 0.0145(5) 0.0135(5) 0.0015(4) 0.0032(4) -0.0025(4)
C3 0.0125(5) 0.0156(5) 0.0130(5) 0.0005(4) 0.0033(4) -0.0004(4)
C4 0.0220(6) 0.0193(6) 0.0146(6) 0.0002(5) 0.0084(5) -0.0029(5)
C5 0.0268(7) 0.0132(6) 0.0190(6) 0.0000(5) 0.0041(5) -0.0055(5)
C6 0.0158(5) 0.0126(5) 0.0126(5) -0.0010(4) 0.0033(4) -0.0026(4)
C7 0.0177(6) 0.0146(5) 0.0174(6) -0.0011(5) 0.0049(5) -0.0014(4)
C8 0.0242(6) 0.0186(6) 0.0194(6) -0.0051(5) 0.0072(5) -0.0009(5)
C9 0.0244(6) 0.0196(6) 0.0154(6) -0.0035(5) 0.0031(5) -0.0046(5)
C10 0.0175(6) 0.0189(6) 0.0152(6) -0.0011(5) 0.0014(4) -0.0040(5)
C11 0.0155(5) 0.0151(5) 0.0139(5) -0.0003(4) 0.0033(4) -0.0021(4)
C12 0.0136(5) 0.0206(6) 0.0167(6) -0.0018(5) 0.0031(4) -0.0001(4)
C13 0.0197(6) 0.0307(8) 0.0239(7) 0.0013(6) 0.0081(5) -0.0033(5)
C14 0.0259(7) 0.0238(7) 0.0261(7) 0.0036(6) 0.0112(6) 0.0059(5)
C15 0.0168(6) 0.0214(7) 0.0298(7) -0.0038(6) 0.0054(5) 0.0017(5)
C16 0.0333(9) 0.0465(11) 0.0322(9) -0.0035(8) 0.0084(7) 0.0163(8)
C17 0.0314(10) 0.146(3) 0.0244(9) -0.0155(12) -0.0034(7) 0.0435(13)
C18 0.0151(5) 0.0132(5) 0.0131(5) -0.0015(4) 0.0059(4) -0.0002(4)
C19 0.0158(5) 0.0173(6) 0.0163(6) -0.0011(5) 0.0055(4) 0.0016(4)
C20 0.0209(6) 0.0223(7) 0.0260(7) -0.0039(5) 0.0060(5) 0.0079(5)
C21 0.0312(8) 0.0220(7) 0.0278(7) -0.0097(6) 0.0044(6) 0.0081(6)
C22 0.0256(7) 0.0198(6) 0.0202(6) -0.0070(5) 0.0014(5) 0.0012(5)
C23 0.0170(5) 0.0146(5) 0.0148(5) -0.0011(4) 0.0046(4) -0.0001(4)
C24 0.0163(5) 0.0150(5) 0.0141(5) -0.0004(4) 0.0028(4) 0.0001(4)
C25 0.0240(7) 0.0282(7) 0.0148(6) 0.0004(5) 0.0014(5) 0.0019(5)
C26 0.0195(6) 0.0235(7) 0.0208(6) 0.0004(5) 0.0070(5) -0.0016(5)
C27 0.0147(5) 0.0196(6) 0.0189(6) -0.0014(5) 0.0034(5) 0.0025(5)
C28 0.0214(7) 0.0361(8) 0.0280(8) 0.0025(7) 0.0050(6) -0.0065(6)
C29 0.0274(7) 0.0251(7) 0.0225(7) 0.0018(6) -0.0001(5) 0.0033(6)

loop_
_atom_type_symbol
_atom_type_description
_atom_type_scat_dispersion_real
_atom_type_scat_dispersion_imag
_atom_type_scat_source
C C 0.0033 0.0016 'International Tables Vol C Tables 4.2.6.8 and 6.1.1.4'
H H 0.0000 0.0000 'International Tables Vol C Tables 4.2.6.8 and 6.1.1.4'
N N 0.0061 0.0033 'International Tables Vol C Tables 4.2.6.8 and 6.1.1.4'
O O 0.0106 0.0060 'International Tables Vol C Tables 4.2.6.8 and 6.1.1.4'
Ga Ga 0.2307 1.6083 'International Tables Vol C Tables 4.2.6.8 and 6.1.1.4'

loop_
_geom_angle_atom_site_label_1
_geom_angle_atom_site_label_2
_geom_angle_atom_site_label_3
_geom_angle
_geom_angle_site_symmetry_1
_geom_angle_site_symmetry_3
_geom_angle_publ_flag
O1 Ga1 O1 90.82(4) 3_775 . ?
O1 Ga1 N1 115.28(4) 3_775 . ?
O1 Ga1 N1 117.14(4) . . ?
O1 Ga1 N2 120.90(4) 3_775 . ?
O1 Ga1 N2 119.83(4) . . ?
N1 Ga1 N2 94.96(4) . . ?
O1 Ga1 Ga1 45.49(3) 3_775 3_775 ?
O1 Ga1 Ga1 45.33(3) . 3_775 ?
N1 Ga1 Ga1 128.98(3) . 3_775 ?
N2 Ga1 Ga1 136.06(3) . 3_775 ?
Ga1 O1 Ga1 89.18(4) 3_775 . ?
C3 N1 C18 115.34(10) . . ?
C3 N1 Ga1 122.49(8) . . ?
C18 N1 Ga1 122.16(8) . . ?
N2 C1 C2 124.67(11) . . ?
N2 C1 C5 120.72(11) . . ?
C2 C1 C5 114.52(11) . . ?
C1 N2 C6 114.36(10) . . ?
C1 N2 Ga1 121.23(8) . . ?
C6 N2 Ga1 124.09(8) . . ?
C1 C2 C3 127.48(12) . . ?
N1 C3 C2 123.64(11) . . ?
N1 C3 C4 120.36(11) . . ?
C2 C3 C4 115.96(11) . . ?
C11 C6 C7 121.64(11) . . ?
C11 C6 N2 117.19(10) . . ?
C7 C6 N2 120.86(11) . . ?
C8 C7 C6 116.73(12) . . ?
C8 C7 C15 119.37(12) . . ?
C6 C7 C15 123.89(12) . . ?
C9 C8 C7 122.55(12) . . ?
C10 C9 C8 119.47(12) . . ?
C9 C10 C11 120.88(12) . . ?
C10 C11 C6 118.73(12) . . ?
C10 C11 C12 118.51(11) . . ?
C6 C11 C12 122.76(11) . . ?
C11 C12 C14 110.56(11) . . ?
C11 C12 C13 111.88(11) . . ?
C14 C12 C13 110.09(11) . . ?
C17 C15 C16 105.95(15) . . ?
C17 C15 C7 117.66(13) . . ?
C16 C15 C7 113.41(13) . . ?
C19 C18 C23 121.86(11) . . ?
C19 C18 N1 118.41(11) . . ?
C23 C18 N1 119.48(11) . . ?
C20 C19 C18 117.69(12) . . ?
C20 C19 C27 120.13(12) . . ?
C18 C19 C27 122.11(11) . . ?
C21 C20 C19 121.37(13) . . ?
C20 C21 C22 120.14(13) . . ?
C21 C22 C23 120.89(13) . . ?
C22 C23 C18 117.95(12) . . ?
C22 C23 C24 120.09(12) . . ?
C18 C23 C24 121.96(11) . . ?
C23 C24 C25 113.22(11) . . ?
C23 C24 C26 109.67(11) . . ?
C25 C24 C26 110.25(11) . . ?
C19 C27 C29 112.40(12) . . ?
C19 C27 C28 110.78(11) . . ?
C29 C27 C28 110.81(12) . . ?

loop_
_geom_bond_atom_site_label_1
_geom_bond_atom_site_label_2
_geom_bond_distance
_geom_bond_site_symmetry_2
_geom_bond_publ_flag
Ga1 O1 1.8485(9) 3_775 ?
Ga1 O1 1.8536(9) . ?
Ga1 N1 1.9695(10) . ?
Ga1 N2 1.9779(10) . ?
Ga1 Ga1 2.5989(3) 3_775 ?
O1 Ga1 1.8485(9) 3_775 ?
N1 C3 1.3368(16) . ?
N1 C18 1.4446(15) . ?
C1 N2 1.3400(16) . ?
C1 C2 1.3984(17) . ?
C1 C5 1.5138(18) . ?
N2 C6 1.4535(15) . ?
C2 C3 1.3964(17) . ?
C3 C4 1.5146(17) . ?
C6 C11 1.4087(17) . ?
C6 C7 1.4156(17) . ?
C7 C8 1.4010(18) . ?
C7 C15 1.5346(19) . ?
C8 C9 1.389(2) . ?
C9 C10 1.3840(19) . ?
C10 C11 1.3986(17) . ?
C11 C12 1.5242(17) . ?
C12 C14 1.535(2) . ?
C12 C13 1.5361(18) . ?
C15 C17 1.513(2) . ?
C15 C16 1.522(2) . ?
C18 C19 1.4057(17) . ?
C18 C23 1.4086(18) . ?
C19 C20 1.3952(18) . ?
C19 C27 1.5221(18) . ?
C20 C21 1.383(2) . ?
C21 C22 1.387(2) . ?
C22 C23 1.3959(18) . ?
C23 C24 1.5212(18) . ?
C24 C25 1.5310(18) . ?
C24 C26 1.5329(18) . ?
C27 C29 1.530(2) . ?
C27 C28 1.533(2) . ?
